data_4129978
loop_
_publ_author_name
'Koo, Jin Young'
'Yakiyama, Yumi'
'Lee, Gil Ryeong'
'Lee, Jinho'
'Choi, Hee Cheul'
'Morita, Yasushi'
'Kawano, Masaki'

_publ_section_title
;
 Selective Formation of Conductive Network by Radical-Induced Oxidation.
;
_journal_issue 6
_journal_name_full 'Journal of the American Chemical Society'
_journal_page_first 1776
_journal_page_last 1779
_journal_paper_doi 10.1021/jacs.5b12355
_journal_volume 138
_journal_year 2016
_chemical_formula_sum 'C80.5 H49 Cd2.5 N19.5 O23'
_chemical_formula_weight 1938.39
_space_group_IT_number 13
_space_group_name_Hall '-P 2yac'
_space_group_name_H-M_alt 'P 1 2/n 1'
_symmetry_cell_setting monoclinic
_symmetry_space_group_name_H-M 'P 1 2/n 1'
_atom_sites_solution_hydrogens geom
_atom_sites_solution_primary direct
_atom_sites_solution_secondary difmap
_audit_creation_method SHELXL-97
_cell_angle_alpha 90.00
_cell_angle_beta 98.6940(10)
_cell_angle_gamma 90.00
_cell_formula_units_Z 4
_cell_length_a 17.8680(2)
_cell_length_b 15.1867(2)
_cell_length_c 33.7475(6)
_cell_measurement_reflns_used 138094
_cell_measurement_temperature 100(2)
_cell_measurement_theta_max 33.54
_cell_measurement_theta_min 1.43
_cell_volume 9052.4(2)
_computing_cell_refinement 'HKL2000 (Otwinowski & Minor, 1997)'
_computing_data_collection 'Crystal Clear (Molecular Structure Corporation, 2001)'
_computing_data_reduction 'HKL2000 (Otwinowski & Minor, 1997)'
_computing_molecular_graphics Pymol
_computing_publication_material WinGx
_computing_structure_refinement 'SHELXL-97 (Sheldrick, 2008)'
_computing_structure_solution 'SHELXS-97 (Sheldrick, 2008)'
_diffrn_ambient_temperature 100(2)
_diffrn_measured_fraction_theta_full 0.997
_diffrn_measured_fraction_theta_max 0.950
_diffrn_measurement_device_type 'RIGAKU Mercury CCD system'
_diffrn_measurement_method 'oscillation method, omega scans'
_diffrn_radiation_monochromator 'Si 111'
_diffrn_radiation_source 'KEK PF-AR NW2 beamline'
_diffrn_radiation_type synchrotron
_diffrn_radiation_wavelength 0.68890
_diffrn_reflns_av_R_equivalents 0.0710
_diffrn_reflns_av_sigmaI/netI 0.0651
_diffrn_reflns_limit_h_max 28
_diffrn_reflns_limit_h_min -27
_diffrn_reflns_limit_k_max 24
_diffrn_reflns_limit_k_min -24
_diffrn_reflns_limit_l_max 52
_diffrn_reflns_limit_l_min -52
_diffrn_reflns_number 138094
_diffrn_reflns_theta_full 24.90
_diffrn_reflns_theta_max 33.54
_diffrn_reflns_theta_min 1.43
_exptl_absorpt_coefficient_mu 0.544
_exptl_absorpt_correction_T_max 1.0391
_exptl_absorpt_correction_T_min 0.8650
_exptl_absorpt_correction_type multi-scan
_exptl_absorpt_process_details
;
[c.f. r.h. blessing, acta cryst. (1995), a51, 33-38]
;
_exptl_crystal_colour 'Dark Red'
_exptl_crystal_density_diffrn 1.422
_exptl_crystal_density_method 'not measured'
_exptl_crystal_description Hexagonal
_exptl_crystal_F_000 3890
_exptl_crystal_size_max 0.16
_exptl_crystal_size_mid 0.1
_exptl_crystal_size_min 0.1
_refine_diff_density_max 2.534
_refine_diff_density_min -0.924
_refine_diff_density_rms 0.145
_refine_ls_extinction_method none
_refine_ls_goodness_of_fit_ref 1.008
_refine_ls_hydrogen_treatment mixed
_refine_ls_matrix_type full
_refine_ls_number_parameters 1587
_refine_ls_number_reflns 37223
_refine_ls_number_restraints 1536
_refine_ls_restrained_S_all 1.005
_refine_ls_R_factor_all 0.1249
_refine_ls_R_factor_gt 0.0806
_refine_ls_shift/su_max 0.014
_refine_ls_shift/su_mean 0.001
_refine_ls_structure_factor_coef Fsqd
_refine_ls_weighting_details 'calc w=1/[\s^2^(Fo^2^)+(0.1575P)^2^+0.0000P] where P=(Fo^2^+2Fc^2^)/3'
_refine_ls_weighting_scheme calc
_refine_ls_wR_factor_gt 0.2506
_refine_ls_wR_factor_ref 0.2754
_reflns_number_gt 18676
_reflns_number_total 37223
_reflns_threshold_expression >2sigma(I)
_cod_data_source_file ja5b12355_si_001.cif
_cod_data_source_block p2n
_cod_depositor_comments
;
The following automatic conversions were performed:

data item '_symmetry_cell_setting' value 'Monoclinic' was changed to
'monoclinic' in accordance with the
/home/saulius/struct/COD-crude-data/automatic-downloads/DataCite-retrospective/ACS/depositions/lib/dictionaries/cif_core.dic
dictionary named 'cif_core.dic' version 2.4.2 last updated on
2011-04-26.

Automatic conversion script
Id: cif_fix_values 6909 2019-04-08 15:41:33Z antanas 
;
_cod_original_sg_symbol_H-M P2/n
_cod_original_formula_sum 'C80.50 H49 Cd2.50 N19.50 O23'
_cod_database_code 4129978

loop_
_symmetry_equiv_pos_as_xyz
'x, y, z'
'-x+1/2, y, -z+1/2'
'-x, -y, -z'
'x-1/2, -y, z-1/2'

loop_
_atom_site_label
_atom_site_type_symbol
_atom_site_fract_x
_atom_site_fract_y
_atom_site_fract_z
_atom_site_U_iso_or_equiv
_atom_site_adp_type
_atom_site_occupancy
_atom_site_symmetry_multiplicity
_atom_site_calc_flag
_atom_site_refinement_flags
_atom_site_disorder_assembly
_atom_site_disorder_group
N11A N 1.2088(5) 0.8539(8) 0.7891(4) 0.094(3) Uani 0.50 1 d PU . 1
O11A O 1.2207(5) 0.9265(8) 0.7810(3) 0.092(3) Uani 0.50 1 d PU . 1
O12A O 1.1792(4) 0.8362(5) 0.8209(3) 0.093(2) Uani 0.50 1 d PU . 1
O13A O 1.2151(11) 0.7845(13) 0.7743(7) 0.280(13) Uani 0.50 1 d PU . 1
O14A O 1.2500 0.7742(13) 0.7500 0.153(7) Uani 0.25 1 d P A 2
O15A O 1.2025(5) 0.9068(10) 0.7981(3) 0.080(3) Uani 0.50 1 d P . 2
O17A O 1.4909(13) 0.7011(14) 0.7555(8) 0.155(8) Uani 0.25 1 d P B 2
O18A O 1.3732(15) 0.6959(16) 0.8805(13) 0.31(3) Uani 0.25 1 d P C 2
O19A O 1.423(2) 0.7845(17) 0.8109(10) 0.236(17) Uani 0.25 1 d P D 2
O11 O 1.3292(4) 1.3591(4) 0.7580(2) 0.100(2) Uani 0.50 1 d P . .
N11H N 0.4936(10) 0.3740(10) 0.7178(5) 0.118(5) Uani 0.30 1 d PDU E 1
O11H O 0.5486(12) 0.4185(12) 0.7099(5) 0.168(7) Uani 0.30 1 d PDU E 1
O12H O 0.4394(11) 0.4290(9) 0.7153(6) 0.148(6) Uani 0.30 1 d PDU E 1
O13H O 0.5096(11) 0.3050(7) 0.7381(4) 0.128(5) Uani 0.30 1 d PDU E 1
O1HW O 0.4225(10) 0.3833(14) 0.7038(4) 0.082(4) Uani 0.20 1 d PU F 2
N11I N -0.0146(7) 0.6852(9) 0.4040(6) 0.233(10) Uani 0.50 1 d PDU G 1
O11I O 0.0032(15) 0.6267(10) 0.3809(9) 0.426(18) Uani 0.50 1 d PDU G 1
O12I O -0.0874(8) 0.6901(12) 0.3993(6) 0.284(12) Uani 0.50 1 d PDU G 1
O13I O 0.0319(5) 0.7404(7) 0.4206(3) 0.126(3) Uani 0.50 1 d PDU G 1
O1W O 0.3644(3) 1.49847(19) 0.64202(15) 0.1041(14) Uani 1 1 d . . .
O3W O 0.7500 0.6194(10) 0.7500 0.198(8) Uani 0.50 2 d SPU . .
O4W O 0.6652(12) 0.358(2) 0.8334(5) 0.331(14) Uani 0.50 1 d PU . .
O5W O 1.6461(5) 0.7402(4) 0.7681(2) 0.105(3) Uani 0.50 1 d P H 1
O6W O 1.7825(17) 0.4883(12) 0.8186(13) 0.214(19) Uani 0.25 1 d PU I 1
O8W O 1.2890(19) 1.528(2) 0.7629(15) 0.249(18) Uani 0.25 1 d PU . 2
O9W O 0.4743(12) 0.2538(13) 0.9374(8) 0.279(12) Uani 0.50 1 d PU J 2
O11W O 0.8173(13) 1.3128(11) 0.6130(7) 0.236(11) Uani 0.50 1 d PU K 1
O12W O 0.8122(6) 0.3062(10) 0.5936(3) 0.109(3) Uani 0.50 1 d P L 2
O13W O 0.5075(15) -0.3768(17) 0.9999(7) 0.189(12) Uani 0.25 1 d PU M 2
O14W O 1.9868(18) 0.487(3) 1.3398(15) 0.28(2) Uani 0.25 1 d PU N 2
C1M C 0.8601(8) 1.2628(10) 0.6963(5) 0.133(5) Uani 0.50 1 d PDU . .
O1M O 0.8403(7) 1.2660(7) 0.7355(4) 0.146(4) Uani 0.50 1 d PDU . .
C2M C 1.116(2) 0.6579(16) 0.8097(7) 0.157(13) Uani 0.25 1 d PDU O 2
O2M O 1.163(2) 0.7376(12) 0.8117(8) 0.256(17) Uani 0.25 1 d PDU O 2
C3M C -0.190(3) 0.594(3) 0.3585(12) 0.210(19) Uani 0.25 1 d PDU P 2
O3M O -0.1320(18) 0.5780(19) 0.3353(9) 0.210(12) Uani 0.25 1 d PDU P 2
C4N C 2.106(3) -0.433(4) 1.2252(9) 0.27(3) Uani 0.25 1 d PDU Q 2
O4N O 2.159(3) -0.4817(16) 1.2065(8) 0.24(3) Uani 0.25 1 d PDU Q 2
C5M C 1.627(2) 0.502(3) 0.9836(14) 0.24(3) Uani 0.25 1 d PDU R 2
O5M O 1.6043(12) 0.4935(18) 1.0217(14) 0.221(19) Uani 0.25 1 d PDU R 2
N11B N 0.5000 1.5000 0.5000 0.0522(10) Uani 1 2 d S . 2
O11B O 0.4402(3) 1.5254(3) 0.5148(2) 0.0644(13) Uani 0.50 1 d P S 2
O12B O 0.5071(3) 1.4772(4) 0.53728(17) 0.0641(13) Uani 0.50 1 d P . 2
O13B O 0.4484(4) 1.5295(5) 0.4815(2) 0.0866(19) Uani 0.50 1 d P . 2
N11C N 1.0951(2) 0.9745(4) 0.90254(15) 0.0952(14) Uani 1 1 d D . 2
O11C O 1.1107(2) 0.9162(3) 0.88079(13) 0.1091(13) Uani 1 1 d D . 2
O12C O 1.1097(2) 1.0488(3) 0.89518(13) 0.1030(13) Uani 1 1 d D . 2
O13C O 1.0638(3) 0.9570(7) 0.93357(18) 0.220(3) Uani 1 1 d D . 2
O1DW O 1.5225(8) 0.2576(8) 1.0582(7) 0.131(8) Uani 0.25 1 d P T 2
N11E N 1.1928(2) 1.2019(4) 0.82645(15) 0.0914(13) Uani 1 1 d . . 1
O11E O 1.2191(3) 1.2763(3) 0.81676(19) 0.1476(19) Uani 1 1 d . . 1
O12E O 1.1708(2) 1.1936(3) 0.85805(16) 0.1303(15) Uani 1 1 d . . 1
O13E O 1.19504(17) 1.1378(3) 0.80317(12) 0.0956(10) Uani 1 1 d . . 1
Cd1 Cd 0.418726(13) 1.499259(11) 0.582760(9) 0.05321(10) Uani 1 1 d . . 1
Cd2A Cd 1.16330(9) 1.00822(12) 0.83834(9) 0.0598(3) Uani 0.778(11) 1 d P . 1
Cd2B Cd 1.1717(2) 0.9979(3) 0.82960(17) 0.0598(3) Uani 0.222(11) 1 d P . 2
Cd3A Cd 1.2500 1.23850(10) 0.7500 0.0542(6) Uani 0.522(9) 2 d SP . 1
Cd3B Cd 1.2500 1.2168(9) 0.7500 0.177(5) Uani 0.272(9) 2 d SP . 2
N1A N 0.33903(13) 1.39344(14) 0.54942(9) 0.0539(7) Uani 1 1 d D . .
C1A C 0.37115(15) 1.32764(17) 0.53166(10) 0.0504(7) Uani 1 1 d D . .
H1AA H 0.4223 1.3337 0.5274 0.060 Uiso 1 1 calc R . .
C2A C 0.33255(14) 1.25090(17) 0.51923(10) 0.0458(6) Uani 1 1 d D . .
H2AA H 0.3580 1.2047 0.5077 0.055 Uiso 1 1 calc R . .
C3A C 0.25673(14) 1.24121(15) 0.52353(9) 0.0422(6) Uani 1 1 d D . .
C4A C 0.22294(16) 1.31102(18) 0.54056(12) 0.0604(9) Uani 1 1 d D . .
H4AA H 0.1711 1.3080 0.5438 0.072 Uiso 1 1 calc R . .
C5A C 0.26583(17) 1.3862(2) 0.55296(13) 0.0675(11) Uani 1 1 d D . .
H5AA H 0.2419 1.4338 0.5643 0.081 Uiso 1 1 calc R . .
N2A N 0.33122(14) 0.60903(14) 0.56143(10) 0.0592(8) Uani 1 1 d . . .
C6A C 0.28599(18) 0.60801(18) 0.52664(12) 0.0601(9) Uani 1 1 d . . .
H6AA H 0.2825 0.5556 0.5111 0.072 Uiso 1 1 calc R . .
C7A C 0.24318(16) 0.68069(17) 0.51178(10) 0.0516(8) Uani 1 1 d . . .
H7AA H 0.2101 0.6768 0.4870 0.062 Uiso 1 1 calc R . .
C8A C 0.24902(13) 0.75824(17) 0.53324(9) 0.0421(6) Uani 1 1 d . . .
C9A C 0.29364(16) 0.75748(17) 0.57142(9) 0.0460(6) Uani 1 1 d . . .
H9AA H 0.2963 0.8081 0.5881 0.055 Uiso 1 1 calc R . .
C10A C 0.33361(18) 0.68178(18) 0.58433(11) 0.0553(8) Uani 1 1 d . . .
H10A H 0.3636 0.6813 0.6101 0.066 Uiso 1 1 calc R . .
N3A N -0.21821(12) 0.99625(17) 0.37392(8) 0.0501(7) Uani 1 1 d . . .
C11A C -0.17855(15) 1.0705(2) 0.38082(9) 0.0506(7) Uani 1 1 d . . .
H11A H -0.2002 1.1235 0.3694 0.061 Uiso 1 1 calc R . .
C12A C -0.10738(13) 1.0743(2) 0.40378(8) 0.0443(6) Uani 1 1 d . . .
H12A H -0.0817 1.1291 0.4080 0.053 Uiso 1 1 calc R . .
C13A C -0.07413(12) 0.99818(16) 0.42044(7) 0.0330(5) Uani 1 1 d . . .
C14A C -0.11422(14) 0.9203(2) 0.41282(9) 0.0482(7) Uani 1 1 d . . .
H14A H -0.0931 0.8660 0.4230 0.058 Uiso 1 1 calc R . .
C15A C -0.18563(16) 0.9229(3) 0.39004(10) 0.0549(8) Uani 1 1 d . . .
H15A H -0.2130 0.8692 0.3856 0.066 Uiso 1 1 calc R . .
C16A C 0.21559(12) 1.15839(15) 0.51216(8) 0.0343(5) Uani 1 1 d D . .
C17A C 0.25311(11) 1.08088(14) 0.52328(7) 0.0315(5) Uani 1 1 d D . .
H17A H 0.3036 1.0824 0.5370 0.038 Uiso 1 1 calc R . .
C18A C 0.21680(11) 0.99930(13) 0.51431(8) 0.0289(4) Uani 1 1 d D . .
C19A C 0.24997(11) 0.91922(14) 0.52686(7) 0.0315(5) Uani 1 1 d D . .
H19A H 0.2994 0.9182 0.5419 0.038 Uiso 1 1 calc R . .
C20A C 0.21150(12) 0.84080(15) 0.51755(8) 0.0334(5) Uani 1 1 d D . .
C21A C 0.14106(12) 0.83923(14) 0.49411(7) 0.0315(5) Uani 1 1 d D . .
H21A H 0.1163 0.7848 0.4873 0.038 Uiso 1 1 calc R . .
C22A C 0.10651(11) 0.91887(14) 0.48054(7) 0.0288(4) Uani 1 1 d D . .
C23A C 0.00185(12) 0.99922(14) 0.44564(7) 0.0297(4) Uani 1 1 d D . .
C24A C 0.10653(11) 1.08003(15) 0.47964(7) 0.0295(4) Uani 1 1 d D . .
C25A C 0.14305(12) 1.15926(15) 0.49106(8) 0.0342(5) Uani 1 1 d D . .
H25A H 0.1181 1.2137 0.4843 0.041 Uiso 1 1 calc R . .
C26A C 0.14336(11) 0.99945(13) 0.49141(7) 0.0269(4) Uani 1 1 d D . .
N4A N 0.03501(10) 0.92085(14) 0.45707(6) 0.0334(4) Uani 1 1 d D . .
H4A H 0.0114 0.8713 0.4497 0.040 Uiso 1 1 calc R . .
N5A N 0.03452(10) 1.07816(14) 0.45650(6) 0.0349(4) Uani 1 1 d D . .
N1B N 0.49645(14) 1.38763(14) 0.61241(9) 0.0552(7) Uani 1 1 d . . .
C1B C 0.57174(18) 1.38732(19) 0.61761(12) 0.0654(10) Uani 1 1 d . . .
H1BA H 0.5970 1.4396 0.6116 0.078 Uiso 1 1 calc R . .
C2B C 0.61507(16) 1.31543(18) 0.63120(10) 0.0530(8) Uani 1 1 d . . .
H2BA H 0.6688 1.3189 0.6351 0.064 Uiso 1 1 calc R . .
C3B C 0.57912(14) 1.23792(16) 0.63916(8) 0.0392(6) Uani 1 1 d . . .
C4B C 0.50011(15) 1.23909(17) 0.63518(9) 0.0460(6) Uani 1 1 d . . .
H4BA H 0.4734 1.1879 0.6412 0.055 Uiso 1 1 calc R . .
C5B C 0.46106(17) 1.31481(17) 0.62243(11) 0.0536(8) Uani 1 1 d . . .
H5BA H 0.4075 1.3154 0.6207 0.064 Uiso 1 1 calc R . .
N2B N 1.05032(13) 1.00581(17) 0.79700(8) 0.0515(7) Uani 1 1 d . . .
C6B C 1.01452(15) 0.9316(3) 0.78757(11) 0.0584(9) Uani 1 1 d . . .
H6BA H 1.0380 0.8784 0.7977 0.070 Uiso 1 1 calc R . .
C7B C 0.94391(14) 0.9261(2) 0.76347(9) 0.0496(7) Uani 1 1 d . . .
H7BA H 0.9206 0.8705 0.7575 0.060 Uiso 1 1 calc R . .
C8B C 0.90833(12) 1.00233(16) 0.74832(7) 0.0335(5) Uani 1 1 d . . .
C9B C 0.94552(13) 1.0814(2) 0.75866(8) 0.0411(6) Uani 1 1 d . . .
H9BA H 0.9228 1.1357 0.7495 0.049 Uiso 1 1 calc R . .
C10B C 1.01586(14) 1.0805(2) 0.78246(9) 0.0490(7) Uani 1 1 d . . .
H10B H 1.0409 1.1350 0.7888 0.059 Uiso 1 1 calc R . .
N3B N 0.50829(15) 0.60526(14) 0.60581(9) 0.0580(8) Uani 1 1 d . . .
C11B C 0.51712(16) 0.67266(17) 0.58084(10) 0.0497(7) Uani 1 1 d . . .
H11B H 0.4958 0.6678 0.5534 0.060 Uiso 1 1 calc R . .
C12B C 0.55618(15) 0.74865(16) 0.59384(9) 0.0440(6) Uani 1 1 d . . .
H12B H 0.5602 0.7956 0.5757 0.053 Uiso 1 1 calc R . .
C13B C 0.58967(15) 0.75578(16) 0.63396(9) 0.0416(6) Uani 1 1 d . . .
C14B C 0.58463(19) 0.68331(19) 0.65851(11) 0.0591(9) Uani 1 1 d . . .
H14B H 0.6095 0.6834 0.6855 0.071 Uiso 1 1 calc R . .
C15B C 0.5428(2) 0.6108(2) 0.64321(12) 0.0669(11) Uani 1 1 d . . .
H15B H 0.5388 0.5624 0.6606 0.080 Uiso 1 1 calc R . .
C16B C 0.62085(13) 1.15575(15) 0.65170(7) 0.0327(5) Uani 1 1 d . . .
C17B C 0.69090(12) 1.15840(15) 0.67550(7) 0.0314(5) Uani 1 1 d . . .
H17B H 0.7136 1.2133 0.6838 0.038 Uiso 1 1 calc R . .
C18B C 0.72799(11) 1.07944(14) 0.68732(7) 0.0281(4) Uani 1 1 d . . .
C19B C 0.83276(12) 1.00056(14) 0.72271(7) 0.0297(4) Uani 1 1 d . . .
C20B C 0.73021(11) 0.91784(15) 0.68720(7) 0.0287(4) Uani 1 1 d . . .
C21B C 0.69535(13) 0.83812(15) 0.67465(7) 0.0345(5) Uani 1 1 d . . .
H21B H 0.7183 0.7838 0.6836 0.041 Uiso 1 1 calc R . .
C22B C 0.62742(14) 0.83878(15) 0.64918(7) 0.0345(5) Uani 1 1 d . . .
C23B C 0.59142(12) 0.91591(14) 0.63573(7) 0.0305(4) Uani 1 1 d . . .
H23A H 0.5455 0.9139 0.6174 0.037 Uiso 1 1 calc R . .
C24B C 0.62276(12) 0.99753(13) 0.64922(7) 0.0287(4) Uani 1 1 d . . .
C25B C 0.58715(12) 1.07733(14) 0.63816(7) 0.0309(5) Uani 1 1 d . . .
H25B H 0.5395 1.0778 0.6212 0.037 Uiso 1 1 calc R . .
C26B C 0.69353(12) 0.99843(13) 0.67450(7) 0.0271(4) Uani 1 1 d . . .
N4B N 0.79875(11) 1.07847(14) 0.71177(6) 0.0348(4) Uani 1 1 d . . .
N5B N 0.80037(11) 0.92155(15) 0.71159(6) 0.0353(4) Uani 1 1 d . . .
N1C N 1.9793(7) 1.2204(9) 0.9890(5) 0.066(4) Uani 0.444(7) 1 d PDU U 1
C1C C 1.9127(7) 1.2521(8) 0.9724(7) 0.063(4) Uani 0.444(7) 1 d PDU U 1
H1C H 1.9071 1.3143 0.9708 0.076 Uiso 0.444(7) 1 calc PR U 1
C2C C 1.8507(5) 1.2008(7) 0.9571(4) 0.047(3) Uani 0.444(7) 1 d PDU U 1
H2C H 1.8024 1.2275 0.9501 0.057 Uiso 0.444(7) 1 calc PR U 1
C3C C 1.8586(4) 1.1116(6) 0.9521(3) 0.038(3) Uani 0.444(7) 1 d PDU U 1
C4C C 1.9227(8) 1.0771(9) 0.9739(5) 0.097(6) Uani 0.444(7) 1 d PDU U 1
H4C H 1.9302 1.0152 0.9749 0.116 Uiso 0.444(7) 1 calc PR U 1
C5C C 1.9772(8) 1.1333(9) 0.9948(6) 0.116(6) Uani 0.444(7) 1 d PDU U 1
H5C H 2.0151 1.1079 1.0143 0.140 Uiso 0.444(7) 1 calc PR U 1
N2C N 1.3521(5) 1.1649(8) 0.7861(3) 0.057(2) Uani 0.444(7) 1 d PDU U 1
C6C C 1.3594(4) 1.0780(7) 0.7848(3) 0.044(2) Uani 0.444(7) 1 d PDU U 1
H6C H 1.3200 1.0454 0.7694 0.053 Uiso 0.444(7) 1 calc PR U 1
C7C C 1.4206(6) 1.0321(8) 0.8046(5) 0.046(2) Uani 0.444(7) 1 d PDU U 1
H7C H 1.4224 0.9698 0.8021 0.055 Uiso 0.444(7) 1 calc PR U 1
C8C C 1.4801(5) 1.0767(7) 0.8282(4) 0.0379(19) Uani 0.444(7) 1 d PDU U 1
C9C C 1.4688(6) 1.1651(8) 0.8322(4) 0.078(4) Uani 0.444(7) 1 d PDU U 1
H9C H 1.5041 1.1979 0.8503 0.094 Uiso 0.444(7) 1 calc PR U 1
C10C C 1.4065(6) 1.2089(9) 0.8102(5) 0.099(4) Uani 0.444(7) 1 d PDU U 1
H10C H 1.4027 1.2711 0.8124 0.119 Uiso 0.444(7) 1 calc PR U 1
N3C N 1.7394(8) 0.4910(6) 0.8888(4) 0.109(4) Uani 0.444(7) 1 d PDU U 1
C11C C 1.6935(9) 0.5328(8) 0.8607(5) 0.127(5) Uani 0.444(7) 1 d PDU U 1
H11C H 1.6680 0.4990 0.8391 0.152 Uiso 0.444(7) 1 calc PR U 1
C12C C 1.6799(8) 0.6219(7) 0.8607(4) 0.105(4) Uani 0.444(7) 1 d PDU U 1
H12C H 1.6470 0.6475 0.8390 0.126 Uiso 0.444(7) 1 calc PR U 1
C13C C 1.7139(7) 0.6754(7) 0.8919(4) 0.074(3) Uani 0.444(7) 1 d PDU U 1
C14C C 1.7639(11) 0.6313(11) 0.9202(7) 0.091(6) Uani 0.444(7) 1 d PDU U 1
H14C H 1.7935 0.6640 0.9409 0.110 Uiso 0.444(7) 1 calc PR U 1
C15C C 1.7724(14) 0.5386(11) 0.9193(7) 0.111(7) Uani 0.444(7) 1 d PDU U 1
H15C H 1.8027 0.5100 0.9411 0.133 Uiso 0.444(7) 1 calc PR U 1
C16C C 1.7996(15) 1.0565(15) 0.9292(13) 0.046(3) Uani 0.444(7) 1 d PDU U 1
C17C C 1.7364(8) 1.0975(14) 0.9095(5) 0.0441(9) Uani 0.444(7) 1 d PDU U 1
H17D H 1.7353 1.1600 0.9088 0.053 Uiso 0.444(7) 1 calc PR U 1
C18C C 1.6735(8) 1.0511(10) 0.8906(5) 0.066(5) Uani 0.444(7) 1 d PDU U 1
C19C C 1.6104(7) 1.0938(7) 0.8701(4) 0.0441(9) Uani 0.444(7) 1 d PDU U 1
H19C H 1.6053 1.1560 0.8712 0.053 Uiso 0.444(7) 1 calc PR U 1
C20C C 1.5552(10) 1.0420(11) 0.8480(6) 0.060(4) Uani 0.444(7) 1 d PDU U 1
C21C C 1.5577(11) 0.9504(11) 0.8496(9) 0.051(2) Uani 0.444(7) 1 d PDU U 1
H21C H 1.5178 0.9173 0.8348 0.061 Uiso 0.444(7) 1 calc PR U 1
C22C C 1.6183(7) 0.9060(9) 0.8727(5) 0.069(4) Uani 0.444(7) 1 d PDU U 1
C23C C 1.6926(9) 0.7743(7) 0.8963(7) 0.061(3) Uani 0.444(7) 1 d PDU U 1
C24C C 1.7397(10) 0.9178(10) 0.9168(7) 0.084(6) Uani 0.444(7) 1 d PDU U 1
C25C C 1.8001(17) 0.9685(14) 0.9356(15) 0.047(2) Uani 0.444(7) 1 d PDU U 1
H25D H 1.8410 0.9415 0.9525 0.057 Uiso 0.444(7) 1 calc PR U 1
C26C C 1.6793(9) 0.9572(8) 0.8913(8) 0.038(3) Uani 0.444(7) 1 d PDU U 1
N4C N 1.6271(5) 0.8112(6) 0.8765(4) 0.058(2) Uani 0.444(7) 1 d PDU U 1
N5C N 1.7502(4) 0.8233(7) 0.9170(3) 0.046(2) Uani 0.444(7) 1 d PDU U 1
N1D N 1.3546(8) 1.1462(13) 0.7859(6) 0.131(5) Uani 0.556(7) 1 d PDU U 2
C1D C 1.4168(10) 1.1907(13) 0.8011(7) 0.180(8) Uani 0.556(7) 1 d PDU U 2
H1D H 1.4172 1.2526 0.7970 0.216 Uiso 0.556(7) 1 calc PR U 2
C2D C 1.4814(9) 1.1518(11) 0.8226(6) 0.143(6) Uani 0.556(7) 1 d PDU U 2
H2D H 1.5234 1.1884 0.8322 0.172 Uiso 0.556(7) 1 calc PR U 2
C3D C 1.4872(9) 1.0618(10) 0.8308(5) 0.102(5) Uani 0.556(7) 1 d PDU U 2
C4D C 1.4270(9) 1.0163(11) 0.8092(6) 0.090(4) Uani 0.556(7) 1 d PDU U 2
H4D H 1.4290 0.9538 0.8084 0.108 Uiso 0.556(7) 1 calc PR U 2
C5D C 1.3635(9) 1.0596(13) 0.7887(6) 0.123(6) Uani 0.556(7) 1 d PDU U 2
H5D H 1.3236 1.0240 0.7756 0.148 Uiso 0.556(7) 1 calc PR U 2
N2D N 1.9836(9) 1.2071(9) 0.9923(5) 0.097(4) Uani 0.556(7) 1 d PDU U 2
C6D C 1.9923(5) 1.1248(7) 0.9786(3) 0.061(2) Uani 0.556(7) 1 d PDU U 2
H6D H 2.0418 1.1005 0.9819 0.073 Uiso 0.556(7) 1 calc PR U 2
C7D C 1.9334(5) 1.0741(8) 0.9600(3) 0.060(2) Uani 0.556(7) 1 d PDU U 2
H7D H 1.9412 1.0146 0.9530 0.072 Uiso 0.556(7) 1 calc PR U 2
C8D C 1.8623(7) 1.1122(9) 0.9519(5) 0.090(4) Uani 0.556(7) 1 d PDU U 2
C9D C 1.8574(9) 1.2002(10) 0.9539(6) 0.102(5) Uani 0.556(7) 1 d PDU U 2
H9D H 1.8150 1.2311 0.9402 0.122 Uiso 0.556(7) 1 calc PR U 2
C10D C 1.9190(9) 1.2455(10) 0.9774(6) 0.082(4) Uani 0.556(7) 1 d PDU U 2
H10D H 1.9131 1.3064 0.9826 0.099 Uiso 0.556(7) 1 calc PR U 2
N3D N 1.7020(6) 0.4906(5) 0.9257(4) 0.108(3) Uani 0.556(7) 1 d PDU U 2
C11D C 1.7635(9) 0.5403(10) 0.9290(6) 0.106(5) Uani 0.556(7) 1 d PDU U 2
H11D H 1.8115 0.5129 0.9361 0.128 Uiso 0.556(7) 1 calc PR U 2
C12D C 1.7610(8) 0.6310(9) 0.9226(5) 0.087(5) Uani 0.556(7) 1 d PDU U 2
H12D H 1.8068 0.6638 0.9267 0.104 Uiso 0.556(7) 1 calc PR U 2
C13D C 1.6931(5) 0.6742(6) 0.9104(4) 0.077(3) Uani 0.556(7) 1 d PDU U 2
C14D C 1.6294(5) 0.6230(6) 0.9091(4) 0.122(4) Uani 0.556(7) 1 d PDU U 2
H14D H 1.5806 0.6491 0.9035 0.146 Uiso 0.556(7) 1 calc PR U 2
C15D C 1.6366(6) 0.5300(6) 0.9165(4) 0.131(5) Uani 0.556(7) 1 d PDU U 2
H15D H 1.5918 0.4955 0.9146 0.157 Uiso 0.556(7) 1 calc PR U 2
C16D C 1.5473(6) 1.0242(8) 0.8524(4) 0.041(2) Uani 0.556(7) 1 d PDU U 2
C17D C 1.6076(5) 1.0744(5) 0.8696(3) 0.0441(9) Uani 0.556(7) 1 d PDU U 2
H17C H 1.6041 1.1365 0.8663 0.053 Uiso 0.556(7) 1 calc PR U 2
C18D C 1.6735(5) 1.0399(6) 0.8917(4) 0.039(2) Uani 0.556(7) 1 d PDU U 2
C19D C 1.7315(6) 1.0910(11) 0.9125(4) 0.0441(9) Uani 0.556(7) 1 d PDU U 2
H19D H 1.7280 1.1535 0.9120 0.053 Uiso 0.556(7) 1 calc PR U 2
C20D C 1.7940(12) 1.0502(12) 0.9339(10) 0.046(3) Uani 0.556(7) 1 d PDU U 2
C21D C 1.8049(14) 0.9626(11) 0.9334(12) 0.047(2) Uani 0.556(7) 1 d PDU U 2
H21D H 1.8515 0.9375 0.9455 0.057 Uiso 0.556(7) 1 calc PR U 2
C22D C 1.7460(5) 0.9089(6) 0.9146(3) 0.0376(16) Uani 0.556(7) 1 d PDU U 2
C23D C 1.6945(13) 0.7655(11) 0.9038(8) 0.101(5) Uani 0.556(7) 1 d PDU U 2
C24D C 1.6200(5) 0.8935(7) 0.8747(4) 0.050(3) Uani 0.556(7) 1 d PDU U 2
C25D C 1.5538(9) 0.9324(8) 0.8545(7) 0.051(2) Uani 0.556(7) 1 d PDU U 2
H25C H 1.5134 0.8964 0.8422 0.061 Uiso 0.556(7) 1 calc PR U 2
C26D C 1.6783(9) 0.9459(7) 0.8956(7) 0.051(4) Uani 0.556(7) 1 d PDU U 2
N4D N 1.7565(9) 0.8143(9) 0.9209(5) 0.119(5) Uani 0.556(7) 1 d PDU U 2
N5D N 1.6322(9) 0.7994(9) 0.8797(6) 0.132(5) Uani 0.556(7) 1 d PDU U 2

loop_
_atom_site_aniso_label
_atom_site_aniso_U_11
_atom_site_aniso_U_22
_atom_site_aniso_U_33
_atom_site_aniso_U_23
_atom_site_aniso_U_13
_atom_site_aniso_U_12
N11A 0.061(5) 0.078(6) 0.132(9) -0.011(7) -0.017(5) 0.006(5)
O11A 0.062(5) 0.094(7) 0.111(8) 0.000(6) -0.011(4) 0.005(4)
O12A 0.050(3) 0.068(4) 0.141(6) -0.015(4) -0.049(4) 0.011(3)
O13A 0.242(18) 0.277(19) 0.33(2) -0.219(19) 0.068(15) 0.043(14)
O14A 0.094(9) 0.180(16) 0.150(12) 0.000 -0.097(10) 0.000
O15A 0.054(4) 0.104(8) 0.077(6) -0.017(5) -0.008(3) 0.008(5)
O17A 0.142(17) 0.131(16) 0.20(2) -0.039(14) 0.042(15) -0.042(13)
O18A 0.20(2) 0.161(19) 0.64(6) -0.28(3) 0.28(4) -0.132(18)
O19A 0.30(4) 0.15(2) 0.28(3) -0.13(2) 0.11(3) -0.09(2)
O11 0.112(5) 0.083(4) 0.093(4) 0.009(3) -0.025(4) -0.038(4)
N11H 0.155(13) 0.086(9) 0.099(10) 0.012(7) -0.026(10) -0.034(7)
O11H 0.245(16) 0.147(14) 0.111(11) 0.001(10) 0.023(13) -0.102(13)
O12H 0.243(16) 0.056(8) 0.131(13) 0.009(8) -0.013(13) -0.002(9)
O13H 0.229(17) 0.059(6) 0.093(8) 0.011(5) 0.011(9) 0.012(7)
O1HW 0.092(10) 0.100(13) 0.049(7) 0.002(8) -0.006(7) 0.000(10)
N11I 0.092(9) 0.159(14) 0.42(3) 0.162(16) -0.061(14) -0.032(10)
O11I 0.47(4) 0.118(12) 0.75(5) -0.01(2) 0.28(3) 0.106(18)
O12I 0.146(12) 0.292(19) 0.43(3) 0.24(2) 0.103(15) 0.067(13)
O13I 0.079(5) 0.141(8) 0.141(7) 0.005(6) -0.042(5) -0.004(5)
O1W 0.123(4) 0.067(2) 0.124(3) 0.0157(16) 0.022(3) 0.0230(17)
O3W 0.169(15) 0.103(10) 0.29(2) 0.000 -0.076(14) 0.000
O4W 0.26(2) 0.55(4) 0.169(13) -0.116(18) -0.025(13) 0.15(2)
O5W 0.114(6) 0.060(4) 0.119(5) 0.027(3) -0.061(4) -0.019(4)
O6W 0.15(2) 0.072(11) 0.36(4) 0.106(17) -0.15(2) -0.026(11)
O8W 0.20(3) 0.26(3) 0.31(5) -0.05(3) 0.12(4) -0.10(2)
O9W 0.170(16) 0.237(19) 0.41(3) 0.167(19) -0.036(17) 0.048(14)
O11W 0.27(2) 0.086(8) 0.30(2) -0.019(13) -0.129(18) -0.011(10)
O12W 0.086(5) 0.124(8) 0.099(5) -0.019(5) -0.048(4) -0.003(5)
O13W 0.23(3) 0.086(15) 0.23(3) -0.039(12) -0.03(2) -0.021(13)
O14W 0.12(2) 0.41(5) 0.34(5) 0.18(4) 0.07(3) 0.10(2)
C1M 0.088(8) 0.118(11) 0.185(15) -0.009(10) -0.010(9) -0.019(7)
O1M 0.152(9) 0.098(7) 0.170(9) 0.029(6) -0.034(7) 0.008(6)
C2M 0.27(4) 0.084(15) 0.099(15) 0.044(12) -0.030(19) -0.088(19)
O2M 0.53(5) 0.095(15) 0.18(2) 0.032(14) 0.17(3) 0.09(2)
C3M 0.29(5) 0.18(3) 0.18(3) 0.12(3) 0.10(3) 0.09(3)
O3M 0.21(3) 0.18(2) 0.21(3) 0.03(2) -0.04(2) -0.02(2)
C4N 0.45(7) 0.27(5) 0.054(16) 0.05(2) -0.07(3) -0.22(5)
O4N 0.42(6) 0.118(17) 0.114(19) 0.044(14) -0.14(3) -0.18(3)
C5M 0.13(3) 0.13(3) 0.40(7) 0.01(4) -0.14(4) 0.06(2)
O5M 0.059(11) 0.17(2) 0.43(5) -0.15(3) 0.027(19) -0.025(10)
N11B 0.0433(19) 0.0257(15) 0.079(3) -0.0039(15) -0.0174(18) -0.0085(13)
O11B 0.039(2) 0.049(2) 0.098(4) -0.007(3) -0.014(2) -0.001(2)
O12B 0.055(3) 0.062(3) 0.066(3) 0.004(2) -0.021(2) -0.011(2)
O13B 0.075(4) 0.099(5) 0.083(4) 0.034(4) 0.003(4) 0.052(4)
N11C 0.0423(18) 0.144(5) 0.088(3) 0.000(3) -0.0267(19) 0.014(3)
O11C 0.088(2) 0.113(3) 0.112(3) 0.046(2) -0.033(2) -0.019(2)
O12C 0.072(2) 0.098(3) 0.126(3) -0.028(2) -0.0256(19) 0.032(2)
O13C 0.099(4) 0.450(11) 0.111(4) 0.044(6) 0.021(3) -0.027(6)
O1DW 0.059(7) 0.039(6) 0.27(2) -0.026(9) -0.058(10) 0.007(5)
N11E 0.059(2) 0.120(4) 0.095(3) 0.024(3) 0.010(2) 0.028(2)
O11E 0.141(4) 0.092(3) 0.211(5) 0.034(3) 0.031(4) 0.022(3)
O12E 0.084(3) 0.156(4) 0.153(4) 0.031(3) 0.023(3) 0.050(3)
O13E 0.0456(14) 0.116(3) 0.111(2) 0.003(2) -0.0329(15) -0.0135(17)
Cd1 0.04020(12) 0.01693(10) 0.0901(2) 0.00251(8) -0.03008(12) -0.00055(6)
Cd2A 0.0194(2) 0.0951(4) 0.0576(7) 0.0019(4) -0.0182(3) 0.0009(2)
Cd2B 0.0194(2) 0.0951(4) 0.0576(7) 0.0019(4) -0.0182(3) 0.0009(2)
Cd3A 0.0358(4) 0.0557(8) 0.0648(9) 0.000 -0.0130(5) 0.000
Cd3B 0.095(3) 0.150(5) 0.243(8) 0.000 -0.115(5) 0.000
N1A 0.0349(11) 0.0218(10) 0.096(2) -0.0037(11) -0.0201(11) -0.0034(8)
C1A 0.0318(12) 0.0269(12) 0.086(2) 0.0017(13) -0.0115(12) -0.0035(9)
C2A 0.0302(11) 0.0279(12) 0.0737(19) -0.0015(12) -0.0103(11) -0.0041(9)
C3A 0.0301(10) 0.0201(10) 0.0694(17) -0.0019(10) -0.0149(11) -0.0016(8)
C4A 0.0325(12) 0.0294(13) 0.113(3) -0.0103(15) -0.0084(15) -0.0013(10)
C5A 0.0378(14) 0.0298(14) 0.126(3) -0.0126(16) -0.0164(17) 0.0026(11)
N2A 0.0407(12) 0.0187(9) 0.106(2) -0.0017(11) -0.0287(13) 0.0053(8)
C6A 0.0458(15) 0.0238(12) 0.099(3) -0.0070(13) -0.0271(16) 0.0039(10)
C7A 0.0395(13) 0.0255(12) 0.080(2) -0.0065(12) -0.0218(13) 0.0021(10)
C8A 0.0250(10) 0.0274(11) 0.0688(17) 0.0020(11) -0.0099(10) 0.0016(8)
C9A 0.0395(13) 0.0283(12) 0.0640(17) -0.0019(11) -0.0118(12) 0.0048(10)
C10A 0.0482(15) 0.0287(13) 0.080(2) 0.0042(13) -0.0205(14) 0.0065(11)
N3A 0.0192(9) 0.079(2) 0.0463(13) -0.0087(11) -0.0138(8) -0.0012(9)
C11A 0.0276(11) 0.0639(19) 0.0537(16) -0.0026(14) -0.0154(11) 0.0112(12)
C12A 0.0228(10) 0.0529(16) 0.0515(15) -0.0047(12) -0.0125(10) 0.0066(10)
C13A 0.0168(8) 0.0482(14) 0.0312(11) -0.0026(9) -0.0057(7) -0.0011(8)
C14A 0.0267(11) 0.0566(18) 0.0549(16) 0.0034(13) -0.0142(10) -0.0118(11)
C15A 0.0286(12) 0.071(2) 0.0587(18) 0.0030(15) -0.0142(11) -0.0154(13)
C16A 0.0223(9) 0.0235(10) 0.0525(14) -0.0017(9) -0.0097(9) -0.0011(7)
C17A 0.0187(8) 0.0232(10) 0.0480(13) -0.0007(9) -0.0100(8) -0.0022(7)
C18A 0.0174(8) 0.0243(9) 0.0413(12) 0.0008(8) -0.0073(8) -0.0004(7)
C19A 0.0175(8) 0.0253(10) 0.0473(13) -0.0001(9) -0.0093(8) 0.0015(7)
C20A 0.0228(9) 0.0267(10) 0.0476(13) -0.0001(9) -0.0048(9) 0.0026(7)
C21A 0.0250(9) 0.0213(9) 0.0449(13) -0.0023(9) -0.0056(8) -0.0002(7)
C22A 0.0188(8) 0.0262(10) 0.0385(11) -0.0037(8) -0.0053(7) -0.0013(7)
C23A 0.0175(8) 0.0364(12) 0.0324(11) -0.0003(9) -0.0050(7) -0.0016(7)
C24A 0.0185(8) 0.0289(10) 0.0380(12) -0.0001(9) -0.0059(7) 0.0013(7)
C25A 0.0238(9) 0.0239(10) 0.0510(14) 0.0037(9) -0.0073(9) 0.0020(7)
C26A 0.0168(7) 0.0256(9) 0.0352(11) -0.0004(8) -0.0059(7) -0.0014(7)
N4A 0.0216(8) 0.0318(10) 0.0427(11) -0.0031(8) -0.0082(7) -0.0041(7)
N5A 0.0215(8) 0.0366(11) 0.0425(11) 0.0019(8) -0.0080(7) 0.0024(7)
N1B 0.0415(12) 0.0200(9) 0.0925(19) 0.0104(11) -0.0270(12) -0.0010(8)
C1B 0.0488(16) 0.0244(12) 0.109(3) 0.0167(15) -0.0322(17) -0.0120(11)
C2B 0.0374(13) 0.0302(13) 0.083(2) 0.0103(13) -0.0193(13) -0.0064(10)
C3B 0.0326(11) 0.0244(10) 0.0534(15) 0.0037(10) -0.0171(10) 0.0000(8)
C4B 0.0333(12) 0.0289(12) 0.0699(18) 0.0094(11) -0.0108(11) 0.0006(9)
C5B 0.0393(13) 0.0246(12) 0.089(2) 0.0083(13) -0.0176(14) -0.0007(10)
N2B 0.0212(9) 0.077(2) 0.0498(14) 0.0053(11) -0.0150(9) -0.0040(9)
C6B 0.0262(11) 0.069(2) 0.072(2) 0.0217(17) -0.0194(12) 0.0010(12)
C7B 0.0231(10) 0.0555(17) 0.0631(17) 0.0146(14) -0.0169(10) -0.0020(10)
C8B 0.0167(8) 0.0481(14) 0.0324(11) -0.0005(9) -0.0065(8) 0.0006(8)
C9B 0.0214(9) 0.0504(15) 0.0468(14) -0.0057(11) -0.0107(9) -0.0014(9)
C10B 0.0219(10) 0.068(2) 0.0518(16) -0.0093(14) -0.0115(10) -0.0023(11)
N3B 0.0510(14) 0.0175(9) 0.0913(19) 0.0046(10) -0.0353(13) -0.0056(9)
C11B 0.0450(14) 0.0239(11) 0.0713(19) -0.0041(12) -0.0200(13) -0.0001(10)
C12B 0.0415(13) 0.0231(10) 0.0601(16) 0.0033(10) -0.0157(11) -0.0023(9)
C13B 0.0372(12) 0.0204(10) 0.0597(16) 0.0022(10) -0.0174(11) -0.0025(9)
C14B 0.0618(19) 0.0284(13) 0.075(2) 0.0082(13) -0.0299(15) -0.0065(12)
C15B 0.070(2) 0.0284(13) 0.088(2) 0.0164(14) -0.0350(18) -0.0105(13)
C16B 0.0265(9) 0.0241(10) 0.0427(13) 0.0039(9) -0.0103(8) -0.0022(7)
C17B 0.0266(9) 0.0232(10) 0.0400(12) 0.0033(9) -0.0088(8) -0.0036(7)
C18B 0.0212(8) 0.0271(10) 0.0330(11) 0.0018(8) -0.0058(7) -0.0018(7)
C19B 0.0176(8) 0.0378(12) 0.0308(11) 0.0001(9) -0.0058(7) -0.0008(7)
C20B 0.0219(8) 0.0269(10) 0.0338(11) 0.0022(8) -0.0073(7) 0.0012(7)
C21B 0.0307(10) 0.0247(10) 0.0428(13) 0.0039(9) -0.0114(9) 0.0018(8)
C22B 0.0328(10) 0.0231(10) 0.0416(13) 0.0005(9) -0.0135(9) -0.0016(8)
C23B 0.0253(9) 0.0219(9) 0.0384(12) 0.0013(8) -0.0139(8) -0.0030(7)
C24B 0.0226(8) 0.0227(9) 0.0363(11) 0.0006(8) -0.0097(8) -0.0014(7)
C25B 0.0241(9) 0.0244(10) 0.0385(12) 0.0039(8) -0.0136(8) 0.0005(7)
C26B 0.0201(8) 0.0272(10) 0.0303(10) 0.0022(8) -0.0083(7) -0.0001(7)
N4B 0.0228(8) 0.0363(11) 0.0413(11) 0.0012(8) -0.0083(7) -0.0048(7)
N5B 0.0231(8) 0.0390(11) 0.0399(11) 0.0043(9) -0.0076(7) 0.0037(7)
N1C 0.043(4) 0.059(5) 0.080(6) 0.006(5) -0.041(4) -0.021(4)
C1C 0.034(4) 0.048(5) 0.097(9) -0.025(6) -0.025(5) -0.009(4)
C2C 0.026(3) 0.045(5) 0.065(6) -0.013(4) -0.016(3) -0.012(3)
C3C 0.019(3) 0.042(4) 0.047(5) -0.011(4) -0.013(3) -0.018(3)
C4C 0.091(9) 0.053(6) 0.125(12) 0.001(7) -0.054(8) -0.018(6)
C5C 0.073(8) 0.061(7) 0.187(14) -0.016(9) -0.073(9) -0.009(6)
N2C 0.023(3) 0.096(6) 0.046(4) -0.010(4) -0.014(3) 0.004(3)
C6C 0.017(2) 0.074(6) 0.037(4) 0.001(4) -0.010(2) -0.015(3)
C7C 0.020(3) 0.069(5) 0.044(5) 0.002(4) -0.013(3) -0.018(3)
C8C 0.017(2) 0.058(5) 0.035(4) -0.006(3) -0.008(2) -0.002(3)
C9C 0.038(4) 0.097(7) 0.084(6) -0.051(5) -0.040(4) 0.028(4)
C10C 0.044(4) 0.115(8) 0.116(8) -0.064(6) -0.057(5) 0.030(5)
N3C 0.115(9) 0.069(6) 0.130(9) -0.019(5) -0.020(8) 0.010(5)
C11C 0.131(12) 0.079(8) 0.160(13) -0.043(9) -0.015(10) -0.009(8)
C12C 0.116(9) 0.067(6) 0.120(9) -0.017(6) -0.019(7) -0.019(6)
C13C 0.081(7) 0.061(5) 0.079(7) -0.017(5) 0.006(5) -0.010(5)
C14C 0.080(10) 0.071(10) 0.122(13) -0.002(10) 0.008(10) 0.022(8)
C15C 0.114(12) 0.085(10) 0.132(13) -0.028(9) 0.010(10) -0.008(9)
C16C 0.035(3) 0.066(3) 0.039(7) -0.003(3) 0.008(4) -0.012(2)
C17C 0.0338(12) 0.050(2) 0.0475(13) -0.0048(16) 0.0041(9) -0.0089(14)
C18C 0.067(7) 0.088(9) 0.051(7) -0.008(6) 0.036(5) -0.008(6)
C19C 0.0338(12) 0.050(2) 0.0475(13) -0.0048(16) 0.0041(9) -0.0089(14)
C20C 0.035(5) 0.094(9) 0.054(6) 0.008(6) 0.016(4) -0.022(5)
C21C 0.0335(19) 0.074(5) 0.046(5) -0.009(5) 0.006(3) -0.023(3)
C22C 0.076(8) 0.076(8) 0.064(7) -0.012(6) 0.045(6) -0.018(6)
C23C 0.049(5) 0.038(4) 0.088(8) -0.015(5) -0.020(5) -0.010(4)
C24C 0.079(9) 0.090(10) 0.086(10) -0.016(8) 0.027(7) 0.000(7)
C25C 0.036(3) 0.062(3) 0.044(4) -0.007(3) 0.006(3) -0.002(2)
C26C 0.022(4) 0.060(7) 0.031(5) -0.001(5) 0.001(3) -0.013(4)
N4C 0.035(3) 0.053(4) 0.079(5) -0.024(4) -0.017(3) -0.021(3)
N5C 0.026(2) 0.053(5) 0.056(4) -0.015(4) -0.007(3) -0.003(3)
N1D 0.096(8) 0.155(12) 0.137(10) -0.039(9) -0.001(7) -0.040(8)
C1D 0.130(12) 0.218(14) 0.169(13) -0.058(11) -0.051(10) 0.015(11)
C2D 0.090(9) 0.166(12) 0.158(12) -0.048(10) -0.030(8) 0.039(9)
C3D 0.093(9) 0.129(10) 0.090(8) -0.009(7) 0.036(7) -0.016(8)
C4D 0.068(7) 0.146(10) 0.056(7) 0.001(7) 0.011(5) -0.007(7)
C5D 0.102(10) 0.125(11) 0.135(11) 0.000(9) -0.003(8) -0.018(8)
N2D 0.108(8) 0.073(7) 0.114(8) -0.016(6) 0.032(6) -0.029(6)
C6D 0.046(3) 0.064(5) 0.068(4) 0.009(4) -0.004(3) -0.011(3)
C7D 0.046(3) 0.070(5) 0.058(5) 0.001(4) -0.010(3) -0.008(3)
C8D 0.092(7) 0.101(9) 0.085(8) 0.024(7) 0.038(6) 0.024(6)
C9D 0.106(9) 0.086(9) 0.119(10) -0.004(8) 0.031(7) 0.011(7)
C10D 0.078(9) 0.094(8) 0.075(7) -0.002(6) 0.013(7) -0.006(7)
N3D 0.091(6) 0.076(5) 0.152(9) -0.007(4) -0.002(6) -0.014(4)
C11D 0.089(8) 0.092(9) 0.137(10) -0.026(7) 0.014(8) -0.008(7)
C12D 0.083(8) 0.083(9) 0.097(8) -0.016(7) 0.019(7) -0.037(7)
C13D 0.066(5) 0.062(5) 0.104(7) -0.018(5) 0.015(5) -0.019(4)
C14D 0.067(5) 0.093(7) 0.205(11) -0.031(7) 0.019(6) -0.019(5)
C15D 0.101(8) 0.080(6) 0.203(12) 0.002(7) -0.005(8) -0.049(6)
C16D 0.022(3) 0.071(5) 0.031(4) -0.002(3) 0.006(3) -0.019(3)
C17D 0.0338(12) 0.050(2) 0.0475(13) -0.0048(16) 0.0041(9) -0.0089(14)
C18D 0.021(3) 0.053(4) 0.040(5) -0.005(3) -0.006(3) -0.011(3)
C19D 0.0338(12) 0.050(2) 0.0475(13) -0.0048(16) 0.0041(9) -0.0089(14)
C20D 0.035(3) 0.066(3) 0.039(7) -0.003(3) 0.008(4) -0.012(2)
C21D 0.036(3) 0.062(3) 0.044(4) -0.007(3) 0.006(3) -0.002(2)
C22D 0.027(2) 0.051(4) 0.036(3) -0.011(3) 0.007(2) -0.005(2)
C23D 0.091(9) 0.097(9) 0.108(10) 0.003(7) -0.009(7) -0.011(7)
C24D 0.029(3) 0.057(4) 0.059(5) -0.015(4) -0.011(3) -0.014(3)
C25D 0.0335(19) 0.074(5) 0.046(5) -0.009(5) 0.006(3) -0.023(3)
C26D 0.051(6) 0.054(5) 0.050(7) -0.003(4) 0.015(4) -0.009(4)
N4D 0.151(10) 0.073(7) 0.136(10) 0.013(6) 0.031(8) -0.011(7)
N5D 0.125(9) 0.112(9) 0.159(11) 0.001(8) 0.025(8) 0.018(7)

loop_
_atom_type_symbol
_atom_type_description
_atom_type_scat_dispersion_real
_atom_type_scat_dispersion_imag
_atom_type_scat_source
C C 0.0029 0.0015 'International Tables Vol C Tables 4.2.6.8 and 6.1.1.4'
H H 0.0000 0.0000 'International Tables Vol C Tables 4.2.6.8 and 6.1.1.4'
Cd Cd -0.8429 1.1399 'International Tables Vol C Tables 4.2.6.8 and 6.1.1.4'
N N 0.0057 0.0031 'International Tables Vol C Tables 4.2.6.8 and 6.1.1.4'
O O 0.0101 0.0057 'International Tables Vol C Tables 4.2.6.8 and 6.1.1.4'

loop_
_geom_angle_atom_site_label_1
_geom_angle_atom_site_label_2
_geom_angle_atom_site_label_3
_geom_angle
_geom_angle_site_symmetry_1
_geom_angle_site_symmetry_3
O11A N11A O13A 136(2) . .
O11A N11A O12A 120.2(15) . .
O13A N11A O12A 104.0(16) . .
N11A O11A Cd2A 99.8(11) . .
Cd3A O11 Cd3B 4.46(16) . .
O11H N11H O13H 116.2(17) . .
O11H N11H O12H 104.2(16) . .
O13H N11H O12H 133.7(17) . .
O13I N11I O11I 122.6(18) . .
O13I N11I O12I 127.3(19) . .
O11I N11I O12I 108.1(18) . .
O1M C1M O4W 114.8(13) . 2_666
O13B N11B O13B 179.996(6) 3_686 .
O13B N11B O12B 53.2(4) 3_686 .
O13B N11B O12B 126.8(4) . .
O13B N11B O12B 126.7(4) 3_686 3_686
O13B N11B O12B 53.2(4) . 3_686
O12B N11B O12B 180.00(14) . 3_686
O13B N11B O11B 56.2(4) 3_686 3_686
O13B N11B O11B 123.8(4) . 3_686
O12B N11B O11B 109.1(4) . 3_686
O12B N11B O11B 70.9(4) 3_686 3_686
O13B N11B O11B 123.8(4) 3_686 .
O13B N11B O11B 56.2(4) . .
O12B N11B O11B 70.9(4) . .
O12B N11B O11B 109.1(4) 3_686 .
O11B N11B O11B 180.0(4) 3_686 .
O13B O11B N11B 54.1(4) . .
O13B O11B O12B 108.0(5) . .
N11B O11B O12B 54.2(3) . .
O13B O12B N11B 55.6(4) 3_686 .
O13B O12B O11B 110.2(5) 3_686 .
N11B O12B O11B 54.9(3) . .
O12B O13B N11B 71.2(5) 3_686 .
O12B O13B O11B 140.1(7) 3_686 .
N11B O13B O11B 69.7(4) . .
O12C N11C O11C 119.2(5) . .
O12C N11C O13C 120.0(7) . .
O11C N11C O13C 120.8(8) . .
N11C O11C Cd2B 102.8(4) . .
O12E N11E O13E 121.5(6) . .
O12E N11E O11E 120.1(6) . .
O13E N11E O11E 118.3(5) . .
N11E O11E Cd3A 99.7(4) . .
N11E O13E Cd2A 107.0(4) . .
N3B Cd1 N1B 91.42(9) 1_565 .
N3B Cd1 N1A 169.80(12) 1_565 .
N1B Cd1 N1A 89.23(9) . .
N3B Cd1 N2A 90.22(9) 1_565 1_565
N1B Cd1 N2A 171.27(12) . 1_565
N1A Cd1 N2A 90.67(9) . 1_565
N3B Cd1 O1W 94.08(15) 1_565 .
N1B Cd1 O1W 85.80(13) . .
N1A Cd1 O1W 96.12(14) . .
N2A Cd1 O1W 85.53(13) 1_565 .
N3A Cd2A N2B 173.6(2) 4_776 .
N3A Cd2A O13E 90.85(10) 4_776 .
N2B Cd2A O13E 87.95(10) . .
N3A Cd2A O11A 86.5(2) 4_776 .
N2B Cd2A O11A 87.1(2) . .
O13E Cd2A O11A 82.9(3) . .
O15A Cd2B N2B 96.0(3) . .
O15A Cd2B N3A 95.9(3) . 4_776
N2B Cd2B N3A 167.0(4) . 4_776
O15A Cd2B O11C 102.8(5) . .
N2B Cd2B O11C 82.96(18) . .
N3A Cd2B O11C 89.38(19) 4_776 .
O11 Cd3A O11 74.8(4) 2_756 .
O11 Cd3A N2C 84.3(4) 2_756 2_756
O11 Cd3A N2C 149.7(3) . 2_756
O11 Cd3A N2C 149.7(3) 2_756 .
O11 Cd3A N2C 84.3(4) . .
N2C Cd3A N2C 122.5(6) 2_756 .
O11 Cd3A O11E 72.8(2) 2_756 .
O11 Cd3A O11E 85.8(2) . .
N2C Cd3A O11E 109.0(3) 2_756 .
N2C Cd3A O11E 84.2(3) . .
O11 Cd3A O11E 85.8(2) 2_756 2_756
O11 Cd3A O11E 72.8(2) . 2_756
N2C Cd3A O11E 84.2(3) 2_756 2_756
N2C Cd3A O11E 109.0(3) . 2_756
O11E Cd3A O11E 153.1(2) . 2_756
N1D Cd3B N1D 125.2(11) . 2_756
N1D Cd3B O11 145.6(6) . 2_756
N1D Cd3B O11 86.9(5) 2_756 2_756
N1D Cd3B O11 86.9(5) . .
N1D Cd3B O11 145.6(6) 2_756 .
O11 Cd3B O11 65.8(5) 2_756 .
C5A N1A C1A 118.1(2) . .
C5A N1A Cd1 123.4(2) . .
C1A N1A Cd1 117.43(18) . .
N1A C1A C2A 122.4(3) . .
C1A C2A C3A 120.3(3) . .
C4A C3A C2A 117.0(2) . .
C4A C3A C16A 121.8(2) . .
C2A C3A C16A 121.1(2) . .
C3A C4A C5A 119.5(3) . .
N1A C5A C4A 122.6(3) . .
C6A N2A C10A 118.8(2) . .
C6A N2A Cd1 124.0(2) . 1_545
C10A N2A Cd1 116.73(19) . 1_545
N2A C6A C7A 122.7(3) . .
C8A C7A C6A 119.6(3) . .
C7A C8A C9A 117.4(2) . .
C7A C8A C20A 122.8(3) . .
C9A C8A C20A 119.8(2) . .
C10A C9A C8A 119.1(3) . .
N2A C10A C9A 122.0(3) . .
C11A N3A C15A 116.6(2) . .
C11A N3A Cd2A 123.1(2) . 4_475
C15A N3A Cd2A 120.31(19) . 4_475
C11A N3A Cd2B 117.6(2) . 4_475
C15A N3A Cd2B 125.3(2) . 4_475
Cd2A N3A Cd2B 9.66(10) 4_475 4_475
N3A C11A C12A 123.5(3) . .
C13A C12A C11A 119.6(3) . .
C12A C13A C14A 117.4(2) . .
C12A C13A C23A 121.5(2) . .
C14A C13A C23A 121.0(2) . .
C13A C14A C15A 119.0(3) . .
N3A C15A C14A 123.9(3) . .
C17A C16A C25A 121.9(2) . .
C17A C16A C3A 116.99(19) . .
C25A C16A C3A 121.1(2) . .
C16A C17A C18A 120.18(18) . .
C19A C18A C17A 122.81(19) . .
C19A C18A C26A 118.94(18) . .
C17A C18A C26A 118.25(18) . .
C20A C19A C18A 120.53(18) . .
C21A C20A C19A 121.5(2) . .
C21A C20A C8A 120.9(2) . .
C19A C20A C8A 117.63(19) . .
C20A C21A C22A 119.3(2) . .
N4A C22A C21A 121.52(19) . .
N4A C22A C26A 118.62(19) . .
C21A C22A C26A 119.84(18) . .
N4A C23A N5A 123.0(2) . .
N4A C23A C13A 118.25(19) . .
N5A C23A C13A 118.74(19) . .
C25A C24A N5A 121.6(2) . .
C25A C24A C26A 119.28(18) . .
N5A C24A C26A 119.15(19) . .
C16A C25A C24A 119.8(2) . .
C22A C26A C24A 119.80(19) . .
C22A C26A C18A 119.79(18) . .
C24A C26A C18A 120.40(18) . .
C23A N4A C22A 120.09(19) . .
C23A N5A C24A 119.28(19) . .
C1B N1B C5B 118.0(2) . .
C1B N1B Cd1 125.94(19) . .
C5B N1B Cd1 115.88(18) . .
N1B C1B C2B 123.6(3) . .
C1B C2B C3B 119.0(3) . .
C2B C3B C4B 117.5(2) . .
C2B C3B C16B 122.8(2) . .
C4B C3B C16B 119.7(2) . .
C5B C4B C3B 119.8(2) . .
N1B C5B C4B 122.0(3) . .
C6B N2B C10B 117.1(2) . .
C6B N2B Cd2A 121.2(2) . .
C10B N2B Cd2A 121.61(19) . .
C6B N2B Cd2B 117.7(2) . .
C10B N2B Cd2B 124.7(2) . .
Cd2A N2B Cd2B 9.67(10) . .
N2B C6B C7B 123.9(3) . .
C8B C7B C6B 119.4(3) . .
C7B C8B C9B 117.1(2) . .
C7B C8B C19B 121.7(2) . .
C9B C8B C19B 121.2(2) . .
C10B C9B C8B 119.6(3) . .
N2B C10B C9B 122.9(3) . .
C15B N3B C11B 117.8(2) . .
C15B N3B Cd1 124.3(2) . 1_545
C11B N3B Cd1 117.17(19) . 1_545
N3B C11B C12B 122.3(3) . .
C11B C12B C13B 119.5(3) . .
C14B C13B C12B 117.3(2) . .
C14B C13B C22B 122.3(2) . .
C12B C13B C22B 120.4(2) . .
C15B C14B C13B 119.2(3) . .
N3B C15B C14B 123.6(3) . .
C25B C16B C17B 121.9(2) . .
C25B C16B C3B 117.15(19) . .
C17B C16B C3B 120.9(2) . .
C16B C17B C18B 119.3(2) . .
C17B C18B N4B 121.5(2) . .
C17B C18B C26B 119.55(18) . .
N4B C18B C26B 118.91(19) . .
N4B C19B N5B 122.7(2) . .
N4B C19B C8B 118.17(19) . .
N5B C19B C8B 119.13(19) . .
N5B C20B C21B 122.3(2) . .
N5B C20B C26B 118.38(19) . .
C21B C20B C26B 119.33(18) . .
C22B C21B C20B 119.5(2) . .
C21B C22B C23B 122.3(2) . .
C21B C22B C13B 121.4(2) . .
C23B C22B C13B 116.25(19) . .
C22B C23B C24B 119.89(19) . .
C25B C24B C23B 122.4(2) . .
C25B C24B C26B 118.93(18) . .
C23B C24B C26B 118.65(18) . .
C16B C25B C24B 120.20(19) . .
C18B C26B C24B 120.07(18) . .
C18B C26B C20B 119.78(19) . .
C24B C26B C20B 120.15(18) . .
C19B N4B C18B 119.79(19) . .
C19B N5B C20B 120.41(19) . .
C1C N1C C5C 112.2(10) . .
N1C C1C C2C 124.6(11) . .
C3C C2C C1C 120.5(8) . .
C4C C3C C2C 113.8(7) . .
C4C C3C C16C 122.7(12) . .
C2C C3C C16C 123.2(11) . .
C3C C4C C5C 120.0(11) . .
N1C C5C C4C 124.1(12) . .
C6C N2C C10C 116.7(8) . .
C6C N2C Cd3A 122.3(6) . .
C10C N2C Cd3A 121.0(8) . .
N2C C6C C7C 124.1(7) . .
C6C C7C C8C 120.5(9) . .
C9C C8C C7C 114.8(8) . .
C9C C8C C20C 115.8(9) . .
C7C C8C C20C 129.3(10) . .
C8C C9C C10C 121.9(8) . .
N2C C10C C9C 121.6(10) . .
C11C N3C C15C 116.9(11) . .
N3C C11C C12C 124.4(11) . .
C11C C12C C13C 121.0(11) . .
C14C C13C C12C 113.8(11) . .
C14C C13C C23C 122.9(12) . .
C12C C13C C23C 123.1(10) . .
C13C C14C C15C 121.9(15) . .
N3C C15C C14C 121.6(16) . .
C25C C16C C17C 120.7(18) . .
C25C C16C C3C 119.5(17) . .
C17C C16C C3C 117.9(17) . .
C16C C17C C18C 122.6(15) . .
C19C C18C C17C 121.9(12) . .
C19C C18C C26C 121.6(10) . .
C17C C18C C26C 116.5(11) . .
C20C C19C C18C 117.4(11) . .
C19C C20C C21C 122.0(15) . .
C19C C20C C8C 123.7(14) . .
C21C C20C C8C 112.9(11) . .
C20C C21C C22C 121.2(15) . .
C21C C22C C26C 117.5(12) . .
C21C C22C N4C 126.0(12) . .
C26C C22C N4C 116.3(10) . .
N5C C23C N4C 122.9(9) . .
N5C C23C C13C 113.3(10) . .
N4C C23C C13C 123.2(10) . .
C25C C24C C26C 120.7(14) . .
C25C C24C N5C 117.0(13) . .
C26C C24C N5C 120.7(12) . .
C16C C25C C24C 119.1(18) . .
C22C C26C C24C 120.5(11) . .
C22C C26C C18C 119.7(10) . .
C24C C26C C18C 118.7(11) . .
C23C N4C C22C 121.3(8) . .
C23C N5C C24C 116.7(9) . .
C5D N1D C1D 113.0(13) . .
C5D N1D Cd3B 124.8(11) . .
C1D N1D Cd3B 121.5(13) . .
N1D C1D C2D 124.0(15) . .
C3D C2D C1D 123.2(14) . .
C16D C3D C4D 124.8(13) . .
C16D C3D C2D 123.9(12) . .
C4D C3D C2D 110.9(12) . .
C3D C4D C5D 122.1(14) . .
N1D C5D C4D 125.4(14) . .
C10D N2D C6D 114.6(11) . .
N2D C6D C7D 123.7(10) . .
C6D C7D C8D 118.1(10) . .
C9D C8D C7D 118.2(11) . .
C9D C8D C20D 123.9(13) . .
C7D C8D C20D 117.1(13) . .
C8D C9D C10D 117.1(13) . .
N2D C10D C9D 123.5(13) . .
C15D N3D C11D 117.4(10) . .
N3D C11D C12D 122.9(13) . .
C13D C12D C11D 121.4(12) . .
C14D C13D C12D 115.2(9) . .
C14D C13D C23D 126.0(13) . .
C12D C13D C23D 118.6(12) . .
C13D C14D C15D 119.9(9) . .
N3D C15D C14D 122.9(8) . .
C3D C16D C17D 120.6(10) . .
C3D C16D C25D 120.6(10) . .
C17D C16D C25D 118.6(10) . .
C16D C17D C18D 124.1(8) . .
C19D C18D C17D 124.1(9) . .
C19D C18D C26D 118.6(9) . .
C17D C18D C26D 117.1(7) . .
C20D C19D C18D 119.5(12) . .
C21D C20D C19D 123.0(15) . .
C21D C20D C8D 119.1(13) . .
C19D C20D C8D 116.6(12) . .
C20D C21D C22D 118.7(14) . .
C26D C22D C21D 120.7(10) . .
C26D C22D N4D 123.0(8) . .
C21D C22D N4D 115.8(10) . .
N5D C23D N4D 124.8(14) . .
N5D C23D C13D 115.5(14) . .
N4D C23D C13D 119.7(14) . .
C25D C24D C26D 120.7(10) . .
C25D C24D N5D 124.9(9) . .
C26D C24D N5D 114.2(9) . .
C16D C25D C24D 120.1(11) . .
C22D C26D C24D 121.7(8) . .
C22D C26D C18D 118.5(9) . .
C24D C26D C18D 119.1(10) . .
C23D N4D C22D 113.0(11) . .
C23D N5D C24D 122.1(12) . .

loop_
_geom_bond_atom_site_label_1
_geom_bond_atom_site_label_2
_geom_bond_distance
_geom_bond_site_symmetry_2
N11A O11A 1.163(16) .
N11A O13A 1.179(16) .
N11A O12A 1.296(16) .
O11A Cd2A 2.633(13) .
O15A Cd2B 1.878(14) .
O11 Cd3A 2.305(6) .
O11 Cd3B 2.575(13) .
N11H O11H 1.255(15) .
N11H O13H 1.262(13) .
N11H O12H 1.271(15) .
N11I O13I 1.251(13) .
N11I O11I 1.254(17) .
N11I O12I 1.289(13) .
O1W Cd1 2.352(5) .
O4W C1M 1.77(3) 2_646
O8W O8W 1.53(8) 2_756
C1M O1M 1.423(14) .
C1M O4W 1.77(3) 2_666
C2M O2M 1.465(19) .
C3M O3M 1.419(19) .
C4N O4N 1.43(2) .
C5M O5M 1.41(2) .
N11B O13B 1.126(5) 3_686
N11B O13B 1.126(5) .
N11B O12B 1.292(6) .
N11B O12B 1.292(6) 3_686
N11B O11B 1.304(6) 3_686
N11B O11B 1.304(6) .
O11B O13B 1.156(8) .
O11B O12B 1.507(8) .
O12B O13B 1.094(8) 3_686
O13B O12B 1.094(8) 3_686
N11C O12C 1.193(7) .
N11C O11C 1.208(6) .
N11C O13C 1.287(7) .
O11C Cd2B 2.506(7) .
N11E O12E 1.198(6) .
N11E O13E 1.255(6) .
N11E O11E 1.286(7) .
O11E Cd3A 2.467(6) .
O13E Cd2A 2.410(4) .
Cd1 N3B 2.320(2) 1_565
Cd1 N1B 2.320(2) .
Cd1 N1A 2.322(2) .
Cd1 N2A 2.324(2) 1_565
Cd2A N3A 2.272(2) 4_776
Cd2A N2B 2.274(2) .
Cd2B N2B 2.282(4) .
Cd2B N3A 2.285(4) 4_776
Cd3A O11 2.305(6) 2_756
Cd3A N2C 2.322(8) 2_756
Cd3A N2C 2.322(8) .
Cd3A O11E 2.467(6) 2_756
Cd3B N1D 2.330(16) .
Cd3B N1D 2.330(16) 2_756
Cd3B O11 2.575(12) 2_756
N1A C5A 1.336(4) .
N1A C1A 1.338(4) .
C1A C2A 1.386(3) .
C2A C3A 1.392(4) .
C3A C4A 1.387(4) .
C3A C16A 1.478(3) .
C4A C5A 1.403(4) .
N2A C6A 1.321(4) .
N2A C10A 1.345(4) .
N2A Cd1 2.324(2) 1_545
C6A C7A 1.393(4) .
C7A C8A 1.378(4) .
C8A C9A 1.409(4) .
C8A C20A 1.481(3) .
C9A C10A 1.388(4) .
N3A C11A 1.333(4) .
N3A C15A 1.335(4) .
N3A Cd2A 2.272(2) 4_475
N3A Cd2B 2.285(4) 4_475
C11A C12A 1.387(3) .
C12A C13A 1.381(4) .
C13A C14A 1.387(4) .
C13A C23A 1.489(3) .
C14A C15A 1.387(4) .
C16A C17A 1.378(3) .
C16A C25A 1.381(3) .
C17A C18A 1.410(3) .
C18A C19A 1.391(3) .
C18A C26A 1.419(3) .
C19A C20A 1.387(3) .
C20A C21A 1.382(3) .
C21A C22A 1.403(3) .
C22A N4A 1.398(3) .
C22A C26A 1.412(3) .
C23A N4A 1.359(3) .
C23A N5A 1.359(3) .
C24A C25A 1.395(3) .
C24A N5A 1.401(3) .
C24A C26A 1.418(3) .
N1B C1B 1.330(4) .
N1B C5B 1.342(4) .
C1B C2B 1.376(4) .
C2B C3B 1.387(4) .
C3B C4B 1.398(4) .
C3B C16B 1.482(3) .
C4B C5B 1.380(4) .
N2B C6B 1.311(4) .
N2B C10B 1.348(4) .
C6B C7B 1.397(4) .
C7B C8B 1.381(4) .
C8B C9B 1.391(4) .
C8B C19B 1.489(3) .
C9B C10B 1.386(3) .
N3B C15B 1.321(4) .
N3B C11B 1.350(4) .
N3B Cd1 2.320(2) 1_545
C11B C12B 1.385(4) .
C12B C13B 1.399(4) .
C13B C14B 1.389(4) .
C13B C22B 1.484(3) .
C14B C15B 1.386(4) .
C16B C25B 1.381(3) .
C16B C17B 1.382(3) .
C17B C18B 1.399(3) .
C18B N4B 1.402(3) .
C18B C26B 1.414(3) .
C19B N4B 1.356(3) .
C19B N5B 1.360(3) .
C20B N5B 1.393(3) .
C20B C21B 1.398(3) .
C20B C26B 1.423(3) .
C21B C22B 1.377(3) .
C22B C23B 1.380(3) .
C23B C24B 1.407(3) .
C24B C25B 1.393(3) .
C24B C26B 1.414(3) .
N1C C1C 1.328(12) .
N1C C5C 1.338(13) .
C1C C2C 1.389(10) .
C2C C3C 1.375(10) .
C3C C4C 1.369(12) .
C3C C16C 1.47(2) .
C4C C5C 1.402(12) .
N2C C6C 1.327(12) .
N2C C10C 1.347(11) .
C6C C7C 1.381(11) .
C7C C8C 1.403(9) .
C8C C9C 1.367(12) .
C8C C20C 1.50(2) .
C9C C10C 1.409(10) .
N3C C11C 1.318(12) .
N3C C15C 1.321(15) .
C11C C12C 1.375(12) .
C12C C13C 1.395(11) .
C13C C14C 1.378(14) .
C13C C23C 1.563(16) .
C14C C15C 1.417(14) .
C16C C25C 1.354(16) .
C16C C17C 1.371(14) .
C17C C18C 1.396(14) .
C18C C19C 1.391(13) .
C18C C26C 1.429(12) .
C19C C20C 1.388(14) .
C20C C21C 1.393(15) .
C21C C22C 1.406(14) .
C22C C26C 1.406(13) .
C22C N4C 1.452(13) .
C23C N5C 1.372(11) .
C23C N4C 1.376(12) .
C24C C25C 1.397(15) .
C24C C26C 1.410(14) .
C24C N5C 1.446(13) .
N1D C5D 1.327(13) .
N1D C1D 1.335(14) .
C1D C2D 1.399(13) .
C2D C3D 1.395(13) .
C3D C16D 1.332(19) .
C3D C4D 1.387(13) .
C4D C5D 1.401(13) .
N2D C10D 1.323(13) .
N2D C6D 1.350(13) .
C6D C7D 1.376(11) .
C7D C8D 1.385(12) .
C8D C9D 1.341(13) .
C8D C20D 1.59(2) .
C9D C10D 1.432(13) .
N3D C15D 1.308(11) .
N3D C11D 1.323(14) .
C11D C12D 1.393(12) .
C12D C13D 1.386(12) .
C13D C14D 1.375(10) .
C13D C23D 1.405(18) .
C14D C15D 1.437(11) .
C16D C17D 1.375(10) .
C16D C25D 1.400(12) .
C17D C18D 1.398(9) .
C18D C19D 1.396(11) .
C18D C26D 1.435(10) .
C19D C20D 1.381(12) .
C20D C21D 1.345(15) .
C21D C22D 1.404(12) .
C22D C26D 1.400(12) .
C22D N4D 1.459(12) .
C23D N5D 1.376(14) .
C23D N4D 1.384(14) .
C24D C25D 1.402(11) .
C24D C26D 1.411(12) .
C24D N5D 1.452(13) .
